data_1552107
loop_
_publ_author_name
'Ge, Yuansheng'
'Cheng, Guoe'
'Xu, Nanfeng'
'Wang, Weizhou'
'Ke, Hanzhong'

_publ_section_title
;
 Zinc 2-N-Methyl N-confused porphyrin: An Efficient Catalyst for the
 Conversion of CO2 into Cyclic Carbonates
;
_journal_name_full 'Catalysis Science &amp; Technology'
_journal_paper_doi 10.1039/C9CY00739C
_journal_year 2019
_chemical_formula_moiety 'C45 H31 Cl N4 Zn'
_chemical_formula_sum 'C45 H31 Cl N4 Zn'
_chemical_formula_weight 728.56
_space_group_crystal_system monoclinic
_space_group_IT_number 15
_space_group_name_Hall '-I 2ya'
_space_group_name_H-M_alt 'I 1 2/a 1'
_symmetry_space_group_name_Hall '-I 2ya'
_symmetry_space_group_name_H-M 'I 1 2/a 1'
_atom_sites_solution_hydrogens geom
_atom_sites_solution_primary dual
_audit_creation_date 2018-10-16
_audit_creation_method
;
Olex2 1.2
(compiled 2018.05.29 svn.r3508 for OlexSys, GUI svn.r5506)
;
_audit_update_record
;
2019-03-11 deposited with the CCDC.    2019-07-12 downloaded from the CCDC.
;
_cell_angle_alpha 90
_cell_angle_beta 106.951(6)
_cell_angle_gamma 90
_cell_formula_units_Z 8
_cell_length_a 18.7682(11)
_cell_length_b 13.7292(6)
_cell_length_c 31.4518(16)
_cell_measurement_reflns_used 7141
_cell_measurement_temperature 291
_cell_measurement_theta_max 21.7480
_cell_measurement_theta_min 3.7970
_cell_volume 7752.2(7)
_computing_cell_refinement 'CrysAlisPro 1.171.39.46 (Rigaku OD, 2018)'
_computing_data_collection 'CrysAlisPro 1.171.39.46 (Rigaku OD, 2018)'
_computing_data_reduction 'CrysAlisPro 1.171.39.46 (Rigaku OD, 2018)'
_computing_molecular_graphics 'Olex2 (Dolomanov et al., 2009)'
_computing_publication_material 'Olex2 (Dolomanov et al., 2009)'
_computing_structure_refinement 'ShelXL (Sheldrick, 2015)'
_computing_structure_solution 'ShelXT (Sheldrick, 2015)'
_diffrn_ambient_temperature 291
_diffrn_detector 'CCD plate'
_diffrn_detector_area_resol_mean 8.0584
_diffrn_detector_type EosS2
_diffrn_measured_fraction_theta_full 0.997
_diffrn_measured_fraction_theta_max 0.868
_diffrn_measurement_details
;
List of Runs (angles in degrees, time in seconds):

  # Type    Start    End  Width  t~exp~   \w     \q     \k     \f   Frames
#--------------------------------------------------------------------------
  1  \w    -29.00  51.00   1.00   20.00    --  -13.80  57.00-150.00   80
  2  \w    -17.00  25.00   1.00   20.00    --  -13.80 -99.00 120.00   42
  3  \w    -52.00  42.00   1.00   20.00    --   14.82 -77.00 -30.00   94
  4  \w     15.00  65.00   1.00   20.00    --   14.82  57.00 -90.00   50
  5  \w    -12.00  82.00   1.00   20.00    --   14.82  77.00  90.00   94
;
_diffrn_measurement_device 'four-circle diffractometer'
_diffrn_measurement_device_type 'SuperNova, Single source at offset/far, EosS2'
_diffrn_measurement_method '\w scans'
_diffrn_orient_matrix_type 'CrysAlisPro convention (1999,Acta A55,543-557)'
_diffrn_orient_matrix_UB_11 -0.0007335000
_diffrn_orient_matrix_UB_12 0.0361423000
_diffrn_orient_matrix_UB_13 -0.0162522000
_diffrn_orient_matrix_UB_21 -0.0371532000
_diffrn_orient_matrix_UB_22 0.0118668000
_diffrn_orient_matrix_UB_23 -0.0008685000
_diffrn_orient_matrix_UB_31 0.0133542000
_diffrn_orient_matrix_UB_32 0.0350061000
_diffrn_orient_matrix_UB_33 0.0170624000
_diffrn_radiation_monochromator mirror
_diffrn_radiation_probe x-ray
_diffrn_radiation_type MoK\a
_diffrn_radiation_wavelength 0.71073
_diffrn_reflns_av_R_equivalents 0.0835
_diffrn_reflns_av_unetI/netI 0.1178
_diffrn_reflns_Laue_measured_fraction_full 0.997
_diffrn_reflns_Laue_measured_fraction_max 0.868
_diffrn_reflns_limit_h_max 24
_diffrn_reflns_limit_h_min -21
_diffrn_reflns_limit_k_max 17
_diffrn_reflns_limit_k_min -17
_diffrn_reflns_limit_l_max 38
_diffrn_reflns_limit_l_min -42
_diffrn_reflns_number 29454
_diffrn_reflns_point_group_measured_fraction_full 0.997
_diffrn_reflns_point_group_measured_fraction_max 0.868
_diffrn_reflns_theta_full 25.242
_diffrn_reflns_theta_max 28.431
_diffrn_reflns_theta_min 3.262
_diffrn_source 'micro-focus sealed X-ray tube'
_diffrn_source_type 'SuperNova (Mo) X-ray Source'
_exptl_absorpt_coefficient_mu 0.738
_exptl_absorpt_correction_T_max 1.00000
_exptl_absorpt_correction_T_min 0.41323
_exptl_absorpt_correction_type multi-scan
_exptl_absorpt_process_details
;
CrysAlisPro 1.171.39.46 (Rigaku Oxford Diffraction, 2018)
Empirical absorption correction using spherical harmonics,
 implemented in SCALE3 ABSPACK scaling algorithm.
;
_exptl_crystal_colour 'dark black'
_exptl_crystal_colour_modifier dark
_exptl_crystal_colour_primary black
_exptl_crystal_density_diffrn 1.248
_exptl_crystal_description block
_exptl_crystal_F_000 3008
_exptl_crystal_size_max 0.29
_exptl_crystal_size_mid 0.28
_exptl_crystal_size_min 0.27
_platon_squeeze_details
;
TITL wwz181015-2_a.res in I2/a
CELL   18.7682   13.7292   31.4518     90.00    106.95     90.00
SPGR I2/a
# Solvent Accessible Volume =      1132
# Note: Atoms in Void as Cxxx and Qxxx all others
C101 0.633 0.637 0.017 !       2.42 eA-3
C102 0.975 0.940 0.494 !       1.96 eA-3
C103 0.025 0.060 0.506 !       1.96 eA-3
C104 0.595 0.574 0.017 !       1.94 eA-3
Q105 0.527 0.155 0.195 !       1.23 eA-3
C106 0.534 0.542 0.048 !       1.14 eA-3
Q107 0.021 0.123 0.415 !       1.02 eA-3
C108 0.441 0.339 0.026 !       0.99 eA-3
C109 0.962 0.513 0.038 !       0.94 eA-3
C110 0.585 0.881 0.468 !       0.94 eA-3
C111 0.088 0.543 0.006 !       0.94 eA-3
C112 0.961 0.401 0.021 !       0.93 eA-3
C113 0.512 0.375 0.001 !       0.92 eA-3
C114 0.169 0.326 0.036 !       0.91 eA-3
Q115 0.503 0.817 0.478 !       0.89 eA-3
C116 0.320 0.321 0.007 !       0.88 eA-3
C117 0.140 0.269 0.017 !       0.86 eA-3
Q118 0.597 0.452 0.050 !       0.86 eA-3
C119 0.021 0.516 0.038 !       0.86 eA-3
Q120 0.463 0.380 0.219 !       0.85 eA-3
Q121 0.643 0.811 0.240 !       0.84 eA-3
Q122 0.561 0.405 0.039 !       0.82 eA-3
Q123 0.472 0.453 0.275 !       0.81 eA-3
C124 0.516 0.604 0.029 !       0.81 eA-3
Q125 0.249 0.640 0.360 !       0.80 eA-3
Q126 0.025 0.531 0.076 !       0.79 eA-3
Q127 0.570 0.877 0.211 !       0.77 eA-3
Q128 0.549 0.438 0.054 !       0.77 eA-3
Q129 0.126 0.327 0.057 !       0.77 eA-3
C130 0.215 0.358 0.032 !       0.76 eA-3
C131 0.437 0.527 0.022 !       0.75 eA-3
Q132 0.498 0.371 0.041 !       0.75 eA-3
C133 0.098 0.452 0.071 !       0.74 eA-3
C134 0.627 0.762 0.495 !       0.74 eA-3
Q135 0.629 0.501 0.093 !       0.73 eA-3
Q136 0.787 0.878 0.321 !       0.73 eA-3
Q137 0.281 0.299 0.148 !       0.72 eA-3
Q138 0.622 0.842 0.202 !       0.71 eA-3
C139 0.156 0.277 0.046 !       0.71 eA-3
C140 0.810 0.765 0.493 !       0.71 eA-3
Q141 0.378 0.407 0.039 !       0.71 eA-3
Q142 0.647 0.872 0.266 !       0.70 eA-3
Q143 0.600 0.702 0.202 !       0.70 eA-3
Q144 0.075 0.388 0.086 !       0.70 eA-3
Q145 0.258 0.263 0.452 !       0.69 eA-3
Q146 0.688 0.392 0.256 !       0.69 eA-3
Q147 0.671 0.862 0.243 !       0.69 eA-3
Q148 0.950 0.329 0.258 !       0.68 eA-3
Q149 0.873 0.552 0.267 !       0.68 eA-3
Q150 0.672 0.517 0.030 !       0.68 eA-3
Q151 0.949 0.216 0.429 !       0.68 eA-3
Q152 0.596 0.970 0.068 !       0.68 eA-3
C153 0.443 0.402 0.048 !       0.67 eA-3
Q154 0.647 0.719 0.189 !       0.67 eA-3
Q155 0.093 0.568 0.083 !       0.67 eA-3
Q156 0.048 0.418 0.268 !       0.66 eA-3
C157 0.686 0.785 0.046 !       0.66 eA-3
Q158 0.339 0.619 0.163 !       0.66 eA-3
Q159 0.007 0.576 0.104 !       0.66 eA-3
C160 0.440 0.909 0.491 !       0.66 eA-3
C161 0.752 0.729 0.023 !       0.65 eA-3
Q162 0.096 0.094 0.180 !       0.65 eA-3
Q163 0.280 0.322 0.299 !       0.65 eA-3
Q164 0.797 0.019 0.303 !       0.64 eA-3
Q165 0.202 0.734 0.250 !       0.64 eA-3
Q166 0.706 0.905 0.209 !       0.64 eA-3
Q167 0.561 0.596 0.070 !       0.64 eA-3
Q168 0.638 0.761 0.210 !       0.63 eA-3
Q169 0.785 0.408 0.367 !       0.63 eA-3
Q170 0.982 0.890 0.429 !       0.63 eA-3
C171 0.333 0.316 0.477 !       0.63 eA-3
Q172 0.230 0.436 0.204 !       0.63 eA-3
Q173 0.512 0.172 0.475 !       0.63 eA-3
Q174 0.537 0.609 0.103 !       0.62 eA-3
C175 0.445 0.299-0.001 !       0.62 eA-3
C176 0.588 0.424 0.022 !       0.62 eA-3
Q177 0.990 0.680 0.243 !       0.62 eA-3
Q178 0.095 0.231 0.194 !       0.61 eA-3
Q179 0.514 0.326 0.282 !       0.61 eA-3
Q180 0.073 0.792 0.220 !       0.61 eA-3
Q181 0.514 0.656 0.208 !       0.61 eA-3
Q182 0.498 0.031 0.273 !       0.60 eA-3
Q183 0.095 0.360 0.071 !       0.60 eA-3
Q184 0.311 0.641 0.127 !       0.60 eA-3
Q185 0.750 0.844 0.000 !       0.60 eA-3
Q186 0.405 0.314 0.280 !       0.59 eA-3
Q187 0.033 0.219 0.235 !       0.59 eA-3
Q188 0.422 0.515 0.063 !       0.59 eA-3
Q189 0.798 0.624 0.225 !       0.59 eA-3
Q190 0.327 0.356 0.172 !       0.59 eA-3
Q191 0.214 0.357 0.080 !       0.59 eA-3
Q192 0.267 0.469 0.326 !       0.58 eA-3
Q193 0.382 0.547 0.039 !       0.58 eA-3
Q194 0.512 0.222 0.244 !       0.58 eA-3
Q195 0.224 0.264 0.072 !       0.58 eA-3
Q196 0.295 0.299 0.196 !       0.58 eA-3
Q197 0.711 0.702 0.463 !       0.58 eA-3
Q198 0.673 0.811 0.195 !       0.58 eA-3
Q199 0.729 0.455 0.248 !       0.58 eA-3
;
_refine_diff_density_max 1.068
_refine_diff_density_min -0.490
_refine_diff_density_rms 0.085
_refine_ls_extinction_method none
_refine_ls_goodness_of_fit_ref 1.054
_refine_ls_hydrogen_treatment constr
_refine_ls_matrix_type full
_refine_ls_number_parameters 461
_refine_ls_number_reflns 8465
_refine_ls_number_restraints 0
_refine_ls_restrained_S_all 1.054
_refine_ls_R_factor_all 0.1416
_refine_ls_R_factor_gt 0.0811
_refine_ls_shift/su_max 0.001
_refine_ls_shift/su_mean 0.000
_refine_ls_structure_factor_coef Fsqd
_refine_ls_weighting_details 'w=1/[\s^2^(Fo^2^)+(0.0667P)^2^+18.3939P] where P=(Fo^2^+2Fc^2^)/3'
_refine_ls_weighting_scheme calc
_refine_ls_wR_factor_gt 0.1694
_refine_ls_wR_factor_ref 0.1958
_reflns_Friedel_coverage 0.000
_reflns_number_gt 4923
_reflns_number_total 8465
_reflns_threshold_expression 'I > 2\s(I)'
_cod_data_source_file c9cy00739c2.cif
_cod_data_source_block wwz181015-2_sq
_cod_database_code 1552107
_shelx_shelxl_version_number 2014/7
_shelx_space_group_comment
;
The symmetry employed for this shelxl refinement is uniquely defined
by the following loop, which should always be used as a source of
symmetry information in preference to the above space-group names.
They are only intended as comments.
;
_shelx_estimated_absorpt_t_max 0.826
_shelx_estimated_absorpt_t_min 0.814
_reflns_odcompleteness_completeness 99.68
_reflns_odcompleteness_iscentric 1
_reflns_odcompleteness_theta 25.30
_olex2_refinement_description
;
1. Fixed Uiso
 At 1.2 times of:
  All C(H) groups
 At 1.5 times of:
  All C(H,H,H) groups
2.a Ternary CH refined with riding coordinates:
 C3(H3)
2.b Aromatic/amide H refined with riding coordinates:
 C1(H1), C7(H7), C8(H8), C12(H12), C13(H13), C17(H17), C18(H18), C23(H23),
 C24(H24), C25(H25), C26(H26), C27(H27), C29(H29), C30(H30), C31(H31), C32(H32),
  C33(H33), C35(H35), C36(H36), C37(H37), C38(H38), C39(H39), C41(H41),
 C42(H42), C43(H43), C44(H44), C45(H45)
2.c Idealised Me refined as rotating group:
 C21(H21A,H21B,H21C)
;
_platon_squeeze_void_probe_radius 1.20
_olex2_submission_special_instructions 'No special instructions were received'
_oxdiff_exptl_absorpt_empirical_details
;
Empirical correction (ABSPACK) includes:
- Absorption correction using spherical harmonics
- Frame scaling
;
_oxdiff_exptl_absorpt_empirical_full_max 1.638
_oxdiff_exptl_absorpt_empirical_full_min 0.622

loop_
_space_group_symop_operation_xyz
'x, y, z'
'-x+1/2, y, -z'
'x+1/2, y+1/2, z+1/2'
'-x+1, y+1/2, -z+1/2'
'-x, -y, -z'
'x-1/2, -y, z'
'-x+1/2, -y+1/2, -z+1/2'
'x, -y+1/2, z+1/2'

loop_
_atom_site_label
_atom_site_type_symbol
_atom_site_fract_x
_atom_site_fract_y
_atom_site_fract_z
_atom_site_U_iso_or_equiv
_atom_site_adp_type
_atom_site_occupancy
_atom_site_site_symmetry_order
_atom_site_calc_flag
_atom_site_refinement_flags_posn
Zn1 Zn 0.61686(3) 0.62884(4) 0.72752(2) 0.03384(19) Uani 1 1 d .
Cl1 Cl 0.51784(8) 0.57403(10) 0.74750(4) 0.0482(4) Uani 1 1 d .
N1 N 0.4707(3) 0.8289(3) 0.73026(15) 0.0466(11) Uani 1 1 d .
N2 N 0.5769(2) 0.6600(3) 0.65914(12) 0.0341(10) Uani 1 1 d .
N3 N 0.6884(2) 0.5324(3) 0.71454(12) 0.0366(10) Uani 1 1 d .
N4 N 0.6961(2) 0.6632(3) 0.78840(12) 0.0349(10) Uani 1 1 d .
C1 C 0.5099(3) 0.8324(3) 0.77205(16) 0.0363(12) Uani 1 1 d .
H1 H 0.4909 0.8423 0.7959 0.044 Uiso 1 1 calc R
C2 C 0.5854(3) 0.8187(3) 0.77488(16) 0.0369(12) Uani 1 1 d .
C3 C 0.5888(3) 0.8065(3) 0.73133(15) 0.0335(11) Uani 1 1 d .
H3 H 0.6247 0.8496 0.7235 0.040 Uiso 1 1 calc R
C4 C 0.5163(3) 0.8138(3) 0.70276(16) 0.0370(12) Uani 1 1 d .
C5 C 0.4908(3) 0.7986(4) 0.65580(16) 0.0400(13) Uani 1 1 d .
C6 C 0.5275(3) 0.7324(4) 0.63644(15) 0.0368(12) Uani 1 1 d .
C7 C 0.5175(3) 0.7208(4) 0.58947(16) 0.0461(14) Uani 1 1 d .
H7 H 0.4890 0.7606 0.5669 0.055 Uiso 1 1 calc R
C8 C 0.5564(3) 0.6430(4) 0.58413(16) 0.0462(14) Uani 1 1 d .
H8 H 0.5599 0.6190 0.5572 0.055 Uiso 1 1 calc R
C9 C 0.5918(3) 0.6029(4) 0.62708(15) 0.0352(12) Uani 1 1 d .
C10 C 0.6348(3) 0.5166(4) 0.63427(15) 0.0387(12) Uani 1 1 d .
C11 C 0.6785(3) 0.4830(4) 0.67523(16) 0.0411(13) Uani 1 1 d .
C12 C 0.7221(3) 0.3950(4) 0.68404(17) 0.0506(15) Uani 1 1 d .
H12 H 0.7239 0.3474 0.6634 0.061 Uiso 1 1 calc R
C13 C 0.7595(3) 0.3942(4) 0.72723(16) 0.0465(14) Uani 1 1 d .
H13 H 0.7920 0.3458 0.7420 0.056 Uiso 1 1 calc R
C14 C 0.7407(3) 0.4811(4) 0.74691(15) 0.0363(12) Uani 1 1 d .
C15 C 0.7707(3) 0.5119(4) 0.79032(15) 0.0352(12) Uani 1 1 d .
C16 C 0.7535(3) 0.6014(4) 0.80772(14) 0.0344(11) Uani 1 1 d .
C17 C 0.7967(3) 0.6402(4) 0.85050(16) 0.0427(13) Uani 1 1 d .
H17 H 0.8392 0.6126 0.8697 0.051 Uiso 1 1 calc R
C18 C 0.7640(3) 0.7227(4) 0.85712(16) 0.0443(14) Uani 1 1 d .
H18 H 0.7800 0.7637 0.8816 0.053 Uiso 1 1 calc R
C19 C 0.6989(3) 0.7369(4) 0.81927(15) 0.0379(12) Uani 1 1 d .
C20 C 0.6442(3) 0.8059(4) 0.81592(16) 0.0396(12) Uani 1 1 d .
C21 C 0.3900(4) 0.8262(7) 0.7175(3) 0.102(3) Uani 1 1 d .
H21A H 0.3738 0.8187 0.7436 0.153 Uiso 1 1 calc GR
H21B H 0.3724 0.7722 0.6979 0.153 Uiso 1 1 calc GR
H21C H 0.3704 0.8858 0.7027 0.153 Uiso 1 1 calc GR
C22 C 0.4266(3) 0.8545(4) 0.62831(16) 0.0419(13) Uani 1 1 d .
C23 C 0.4188(4) 0.9525(4) 0.6375(2) 0.0599(17) Uani 1 1 d .
H23 H 0.4540 0.9812 0.6613 0.072 Uiso 1 1 calc R
C24 C 0.3611(4) 1.0078(5) 0.6128(3) 0.082(2) Uani 1 1 d .
H24 H 0.3576 1.0732 0.6196 0.098 Uiso 1 1 calc R
C25 C 0.3084(4) 0.9661(6) 0.5778(3) 0.079(2) Uani 1 1 d .
H25 H 0.2697 1.0035 0.5602 0.094 Uiso 1 1 calc R
C26 C 0.3132(4) 0.8686(6) 0.5689(2) 0.073(2) Uani 1 1 d .
H26 H 0.2770 0.8402 0.5454 0.088 Uiso 1 1 calc R
C27 C 0.3709(3) 0.8125(4) 0.59427(18) 0.0549(16) Uani 1 1 d .
H27 H 0.3725 0.7462 0.5885 0.066 Uiso 1 1 calc R
C28 C 0.6343(3) 0.4573(4) 0.59407(15) 0.0401(13) Uani 1 1 d .
C29 C 0.5707(3) 0.4122(4) 0.56906(17) 0.0492(14) Uani 1 1 d .
H29 H 0.5266 0.4200 0.5765 0.059 Uiso 1 1 calc R
C30 C 0.5714(4) 0.3551(4) 0.53274(18) 0.0581(17) Uani 1 1 d .
H30 H 0.5281 0.3241 0.5162 0.070 Uiso 1 1 calc R
C31 C 0.6363(4) 0.3448(5) 0.52142(18) 0.0619(18) Uani 1 1 d .
H31 H 0.6371 0.3067 0.4971 0.074 Uiso 1 1 calc R
C32 C 0.6980(4) 0.3892(5) 0.5452(2) 0.074(2) Uani 1 1 d .
H32 H 0.7418 0.3818 0.5374 0.089 Uiso 1 1 calc R
C33 C 0.6980(4) 0.4462(5) 0.58145(18) 0.0623(18) Uani 1 1 d .
H33 H 0.7416 0.4773 0.5974 0.075 Uiso 1 1 calc R
C34 C 0.8270(3) 0.4480(4) 0.82063(15) 0.0385(12) Uani 1 1 d .
C35 C 0.8945(3) 0.4284(4) 0.8131(2) 0.0558(16) Uani 1 1 d .
H35 H 0.9060 0.4586 0.7895 0.067 Uiso 1 1 calc R
C36 C 0.9457(4) 0.3647(5) 0.8400(2) 0.0696(19) Uani 1 1 d .
H36 H 0.9905 0.3511 0.8341 0.084 Uiso 1 1 calc R
C37 C 0.9287(4) 0.3218(5) 0.8756(2) 0.077(2) Uani 1 1 d .
H37 H 0.9633 0.2812 0.8946 0.092 Uiso 1 1 calc R
C38 C 0.8615(4) 0.3385(5) 0.8831(2) 0.074(2) Uani 1 1 d .
H38 H 0.8496 0.3073 0.9064 0.088 Uiso 1 1 calc R
C39 C 0.8118(4) 0.4014(5) 0.85599(18) 0.0595(17) Uani 1 1 d .
H39 H 0.7665 0.4131 0.8615 0.071 Uiso 1 1 calc R
C40 C 0.6383(3) 0.8652(4) 0.85426(18) 0.0462(14) Uani 1 1 d .
C41 C 0.6522(4) 0.8264(5) 0.89716(18) 0.0612(17) Uani 1 1 d .
H41 H 0.6683 0.7623 0.9027 0.073 Uiso 1 1 calc R
C42 C 0.6420(4) 0.8833(7) 0.9312(2) 0.083(2) Uani 1 1 d .
H42 H 0.6520 0.8575 0.9597 0.100 Uiso 1 1 calc R
C43 C 0.6171(4) 0.9779(7) 0.9232(3) 0.088(3) Uani 1 1 d .
H43 H 0.6102 1.0158 0.9462 0.106 Uiso 1 1 calc R
C44 C 0.6024(4) 1.0162(6) 0.8811(3) 0.082(2) Uani 1 1 d .
H44 H 0.5851 1.0797 0.8755 0.098 Uiso 1 1 calc R
C45 C 0.6134(3) 0.9601(4) 0.8474(2) 0.0589(17) Uani 1 1 d .
H45 H 0.6039 0.9869 0.8191 0.071 Uiso 1 1 calc R

loop_
_atom_site_aniso_label
_atom_site_aniso_U_11
_atom_site_aniso_U_22
_atom_site_aniso_U_33
_atom_site_aniso_U_23
_atom_site_aniso_U_13
_atom_site_aniso_U_12
Zn1 0.0334(3) 0.0372(3) 0.0324(3) 0.0000(2) 0.0120(2) 0.0023(3)
Cl1 0.0497(9) 0.0480(8) 0.0543(8) -0.0006(6) 0.0270(7) -0.0127(7)
N1 0.036(3) 0.043(3) 0.063(3) -0.009(2) 0.019(2) -0.005(2)
N2 0.032(2) 0.037(2) 0.034(2) 0.0015(17) 0.0107(19) 0.0001(19)
N3 0.034(2) 0.044(2) 0.034(2) -0.0008(18) 0.0138(19) 0.008(2)
N4 0.034(2) 0.036(2) 0.034(2) 0.0007(18) 0.0076(19) 0.0024(19)
C1 0.039(3) 0.035(3) 0.034(3) -0.009(2) 0.009(2) 0.001(2)
C2 0.039(3) 0.028(3) 0.042(3) -0.004(2) 0.009(2) 0.001(2)
C3 0.033(3) 0.027(3) 0.041(3) 0.004(2) 0.012(2) -0.004(2)
C4 0.040(3) 0.029(3) 0.041(3) 0.003(2) 0.010(2) 0.002(2)
C5 0.044(3) 0.035(3) 0.038(3) -0.002(2) 0.006(3) -0.002(2)
C6 0.037(3) 0.037(3) 0.036(3) 0.006(2) 0.010(2) 0.001(2)
C7 0.052(4) 0.051(3) 0.035(3) 0.017(2) 0.012(3) 0.011(3)
C8 0.053(4) 0.055(4) 0.032(3) 0.003(2) 0.015(3) 0.007(3)
C9 0.036(3) 0.040(3) 0.031(3) 0.002(2) 0.013(2) 0.000(2)
C10 0.041(3) 0.044(3) 0.035(3) -0.001(2) 0.016(2) 0.007(3)
C11 0.033(3) 0.055(3) 0.035(3) -0.001(2) 0.009(2) 0.014(3)
C12 0.056(4) 0.053(3) 0.042(3) -0.004(3) 0.014(3) 0.019(3)
C13 0.050(3) 0.051(3) 0.039(3) 0.002(2) 0.014(3) 0.024(3)
C14 0.036(3) 0.040(3) 0.037(3) 0.007(2) 0.018(2) 0.010(2)
C15 0.031(3) 0.043(3) 0.035(3) 0.005(2) 0.016(2) 0.003(2)
C16 0.033(3) 0.042(3) 0.028(2) -0.001(2) 0.010(2) -0.001(2)
C17 0.035(3) 0.050(3) 0.041(3) 0.002(2) 0.008(2) 0.002(3)
C18 0.045(3) 0.045(3) 0.040(3) -0.005(2) 0.008(3) -0.006(3)
C19 0.040(3) 0.037(3) 0.033(3) -0.002(2) 0.006(2) -0.005(2)
C20 0.042(3) 0.033(3) 0.043(3) -0.003(2) 0.011(3) -0.004(2)
C21 0.079(6) 0.135(8) 0.091(6) -0.013(5) 0.024(5) 0.001(5)
C22 0.041(3) 0.043(3) 0.041(3) 0.002(2) 0.010(3) 0.004(3)
C23 0.063(4) 0.046(4) 0.063(4) 0.008(3) 0.007(3) 0.003(3)
C24 0.075(5) 0.064(5) 0.104(6) 0.024(4) 0.024(5) 0.029(4)
C25 0.063(5) 0.092(6) 0.081(5) 0.037(4) 0.022(4) 0.036(4)
C26 0.054(4) 0.117(7) 0.043(4) 0.004(4) 0.005(3) 0.019(4)
C27 0.054(4) 0.059(4) 0.047(3) 0.001(3) 0.009(3) 0.010(3)
C28 0.043(3) 0.048(3) 0.032(3) 0.000(2) 0.016(2) 0.006(3)
C29 0.043(3) 0.065(4) 0.042(3) -0.002(3) 0.016(3) 0.002(3)
C30 0.067(4) 0.058(4) 0.038(3) -0.006(3) -0.003(3) -0.001(3)
C31 0.085(5) 0.067(4) 0.038(3) -0.012(3) 0.025(4) 0.014(4)
C32 0.075(5) 0.111(6) 0.048(4) -0.017(4) 0.035(4) 0.010(4)
C33 0.048(4) 0.098(5) 0.045(3) -0.023(3) 0.020(3) -0.007(4)
C34 0.037(3) 0.044(3) 0.033(3) 0.002(2) 0.007(2) 0.007(2)
C35 0.042(3) 0.061(4) 0.065(4) 0.024(3) 0.016(3) 0.015(3)
C36 0.043(4) 0.072(5) 0.091(5) 0.023(4) 0.015(4) 0.018(3)
C37 0.060(5) 0.074(5) 0.082(5) 0.030(4) -0.001(4) 0.013(4)
C38 0.084(6) 0.085(5) 0.056(4) 0.033(4) 0.026(4) 0.012(4)
C39 0.064(4) 0.072(4) 0.048(3) 0.016(3) 0.023(3) 0.020(3)
C40 0.042(3) 0.044(3) 0.051(3) -0.014(3) 0.010(3) -0.003(3)
C41 0.070(5) 0.069(4) 0.046(3) -0.015(3) 0.019(3) -0.003(4)
C42 0.078(5) 0.121(7) 0.061(4) -0.042(4) 0.035(4) -0.020(5)
C43 0.052(5) 0.114(7) 0.102(6) -0.073(6) 0.028(4) -0.013(4)
C44 0.048(4) 0.081(5) 0.105(6) -0.053(5) 0.003(4) 0.006(4)
C45 0.052(4) 0.057(4) 0.058(4) -0.022(3) -0.001(3) 0.006(3)

loop_
_atom_type_symbol
_atom_type_description
_atom_type_scat_dispersion_real
_atom_type_scat_dispersion_imag
_atom_type_scat_source
C C 0.0033 0.0016 'International Tables Vol C Tables 4.2.6.8 and 6.1.1.4'
H H 0.0000 0.0000 'International Tables Vol C Tables 4.2.6.8 and 6.1.1.4'
Cl Cl 0.1484 0.1585 'International Tables Vol C Tables 4.2.6.8 and 6.1.1.4'
N N 0.0061 0.0033 'International Tables Vol C Tables 4.2.6.8 and 6.1.1.4'
Zn Zn 0.2839 1.4301 'International Tables Vol C Tables 4.2.6.8 and 6.1.1.4'

loop_
_geom_angle_atom_site_label_1
_geom_angle_atom_site_label_2
_geom_angle_atom_site_label_3
_geom_angle
Cl1 Zn1 C3 96.31(12)
N2 Zn1 Cl1 105.98(12)
N2 Zn1 N4 146.07(16)
N2 Zn1 C3 80.42(15)
N3 Zn1 Cl1 119.33(13)
N3 Zn1 N2 89.24(15)
N3 Zn1 N4 89.76(16)
N3 Zn1 C3 144.36(17)
N4 Zn1 Cl1 103.99(12)
N4 Zn1 C3 80.84(15)
C1 N1 C4 111.2(5)
C1 N1 C21 120.9(5)
C4 N1 C21 127.2(5)
C6 N2 Zn1 130.5(3)
C9 N2 Zn1 123.2(3)
C9 N2 C6 106.1(4)
C11 N3 Zn1 125.7(3)
C11 N3 C14 107.0(4)
C14 N3 Zn1 124.0(3)
C16 N4 Zn1 121.4(3)
C16 N4 C19 106.0(4)
C19 N4 Zn1 132.1(3)
N1 C1 H1 125.7
N1 C1 C2 108.6(5)
C2 C1 H1 125.7
C1 C2 C20 124.5(5)
C3 C2 C1 106.7(4)
C3 C2 C20 128.2(5)
Zn1 C3 H3 114.0
C2 C3 Zn1 103.5(3)
C2 C3 H3 114.0
C4 C3 Zn1 102.5(3)
C4 C3 C2 107.8(5)
C4 C3 H3 114.0
N1 C4 C3 105.6(4)
N1 C4 C5 125.4(5)
C3 C4 C5 128.6(5)
C4 C5 C22 120.0(5)
C6 C5 C4 119.4(4)
C6 C5 C22 120.6(4)
N2 C6 C7 108.2(4)
C5 C6 N2 125.5(4)
C5 C6 C7 126.2(4)
C6 C7 H7 126.1
C8 C7 C6 107.8(4)
C8 C7 H7 126.1
C7 C8 H8 126.0
C7 C8 C9 108.1(5)
C9 C8 H8 126.0
N2 C9 C8 109.7(4)
N2 C9 C10 126.3(4)
C10 C9 C8 124.0(4)
C9 C10 C28 117.2(4)
C11 C10 C9 125.6(4)
C11 C10 C28 117.2(4)
N3 C11 C10 124.0(5)
N3 C11 C12 108.7(4)
C10 C11 C12 127.3(5)
C11 C12 H12 126.2
C13 C12 C11 107.6(5)
C13 C12 H12 126.2
C12 C13 H13 126.0
C12 C13 C14 108.1(5)
C14 C13 H13 126.0
N3 C14 C13 108.4(4)
C15 C14 N3 124.6(4)
C15 C14 C13 126.9(4)
C14 C15 C16 125.0(4)
C14 C15 C34 117.4(4)
C16 C15 C34 117.6(4)
N4 C16 C15 127.2(4)
N4 C16 C17 109.7(4)
C15 C16 C17 123.1(4)
C16 C17 H17 126.3
C18 C17 C16 107.4(5)
C18 C17 H17 126.3
C17 C18 H18 126.2
C17 C18 C19 107.5(4)
C19 C18 H18 126.2
N4 C19 C18 109.1(4)
C20 C19 N4 124.7(4)
C20 C19 C18 125.8(5)
C2 C20 C40 116.1(5)
C19 C20 C2 120.7(4)
C19 C20 C40 123.0(5)
N1 C21 H21A 109.5
N1 C21 H21B 109.5
N1 C21 H21C 109.5
H21A C21 H21B 109.5
H21A C21 H21C 109.5
H21B C21 H21C 109.5
C23 C22 C5 119.9(5)
C27 C22 C5 122.6(5)
C27 C22 C23 117.4(5)
C22 C23 H23 118.9
C24 C23 C22 122.3(6)
C24 C23 H23 118.9
C23 C24 H24 120.3
C23 C24 C25 119.4(7)
C25 C24 H24 120.3
C24 C25 H25 120.2
C24 C25 C26 119.7(6)
C26 C25 H25 120.2
C25 C26 H26 119.6
C25 C26 C27 120.8(6)
C27 C26 H26 119.6
C22 C27 H27 119.9
C26 C27 C22 120.3(6)
C26 C27 H27 119.9
C29 C28 C10 121.2(5)
C29 C28 C33 118.0(5)
C33 C28 C10 120.8(5)
C28 C29 H29 119.6
C28 C29 C30 120.8(6)
C30 C29 H29 119.6
C29 C30 H30 120.2
C31 C30 C29 119.6(6)
C31 C30 H30 120.2
C30 C31 H31 120.0
C32 C31 C30 119.9(5)
C32 C31 H31 120.0
C31 C32 H32 119.5
C31 C32 C33 121.0(6)
C33 C32 H32 119.5
C28 C33 C32 120.7(6)
C28 C33 H33 119.7
C32 C33 H33 119.7
C35 C34 C15 121.4(5)
C35 C34 C39 117.6(5)
C39 C34 C15 120.9(5)
C34 C35 H35 119.2
C34 C35 C36 121.6(6)
C36 C35 H35 119.2
C35 C36 H36 120.7
C37 C36 C35 118.6(6)
C37 C36 H36 120.7
C36 C37 H37 119.6
C38 C37 C36 120.7(6)
C38 C37 H37 119.6
C37 C38 H38 120.3
C37 C38 C39 119.5(6)
C39 C38 H38 120.3
C34 C39 H39 119.0
C38 C39 C34 121.9(6)
C38 C39 H39 119.0
C41 C40 C20 122.3(5)
C45 C40 C20 119.5(5)
C45 C40 C41 118.1(5)
C40 C41 H41 120.0
C42 C41 C40 120.0(7)
C42 C41 H41 120.0
C41 C42 H42 119.8
C43 C42 C41 120.5(7)
C43 C42 H42 119.8
C42 C43 H43 120.1
C44 C43 C42 119.8(7)
C44 C43 H43 120.1
C43 C44 H44 120.1
C43 C44 C45 119.8(7)
C45 C44 H44 120.1
C40 C45 H45 119.1
C44 C45 C40 121.9(7)
C44 C45 H45 119.1

loop_
_geom_bond_atom_site_label_1
_geom_bond_atom_site_label_2
_geom_bond_distance
Zn1 Cl1 2.2575(15)
Zn1 N2 2.105(4)
Zn1 N3 2.011(4)
Zn1 N4 2.107(4)
Zn1 C3 2.506(5)
N1 C1 1.306(6)
N1 C4 1.398(7)
N1 C21 1.450(9)
N2 C6 1.404(6)
N2 C9 1.369(6)
N3 C11 1.374(6)
N3 C14 1.383(6)
N4 C16 1.367(6)
N4 C19 1.392(6)
C1 H1 0.9300
C1 C2 1.407(7)
C2 C3 1.400(6)
C2 C20 1.444(7)
C3 H3 0.9800
C3 C4 1.398(7)
C4 C5 1.429(7)
C5 C6 1.383(7)
C5 C22 1.477(7)
C6 C7 1.443(6)
C7 H7 0.9300
C7 C8 1.331(7)
C8 H8 0.9300
C8 C9 1.430(7)
C9 C10 1.414(7)
C10 C11 1.389(6)
C10 C28 1.502(7)
C11 C12 1.440(7)
C12 H12 0.9300
C12 C13 1.335(7)
C13 H13 0.9300
C13 C14 1.434(7)
C14 C15 1.383(6)
C15 C16 1.419(7)
C15 C34 1.487(7)
C16 C17 1.455(7)
C17 H17 0.9300
C17 C18 1.333(7)
C18 H18 0.9300
C18 C19 1.448(7)
C19 C20 1.378(7)
C20 C40 1.487(7)
C21 H21A 0.9600
C21 H21B 0.9600
C21 H21C 0.9600
C22 C23 1.392(7)
C22 C27 1.385(7)
C23 H23 0.9300
C23 C24 1.364(8)
C24 H24 0.9300
C24 C25 1.372(10)
C25 H25 0.9300
C25 C26 1.375(10)
C26 H26 0.9300
C26 C27 1.379(8)
C27 H27 0.9300
C28 C29 1.371(7)
C28 C33 1.373(7)
C29 H29 0.9300
C29 C30 1.389(7)
C30 H30 0.9300
C30 C31 1.372(9)
C31 H31 0.9300
C31 C32 1.330(9)
C32 H32 0.9300
C32 C33 1.382(8)
C33 H33 0.9300
C34 C35 1.382(7)
C34 C39 1.383(7)
C35 H35 0.9300
C35 C36 1.388(8)
C36 H36 0.9300
C36 C37 1.383(9)
C37 H37 0.9300
C37 C38 1.368(9)
C38 H38 0.9300
C38 C39 1.371(8)
C39 H39 0.9300
C40 C41 1.403(8)
C40 C45 1.378(8)
C41 H41 0.9300
C41 C42 1.384(8)
C42 H42 0.9300
C42 C43 1.379(11)
C43 H43 0.9300
C43 C44 1.375(10)
C44 H44 0.9300
C44 C45 1.376(9)
C45 H45 0.9300

loop_
_platon_squeeze_void_nr
_platon_squeeze_void_average_x
_platon_squeeze_void_average_y
_platon_squeeze_void_average_z
_platon_squeeze_void_volume
_platon_squeeze_void_count_electrons
_platon_squeeze_void_content
1 0.535 0.000 0.500 564 138 ' '
2 0.212 0.500 0.000 564 138 ' '
